data_7235074
loop_
_publ_author_name
'Chufarov, Alexander Yu.'
'Lipina, Olga A.'
'Surat, Ludmila L.'
'Melkozerova, Marina A.'
'Baklanova, Yana V.'
'Enyashin, Andrey N.'
'Tyutyunnik, Alexander P.'
'Kellerman, Dina G.'
'Zubkov, Vladimir G.'

_publ_section_title
;
 Structure, magnetic and optical properties of Sr3RE2(Ge3O9)2
 cyclogermanates (RE = La--Gd)
;
_journal_issue 17
_journal_name_full CrystEngComm
_journal_page_first 2404
_journal_paper_doi 10.1039/C8CE00005K
_journal_volume 20
_journal_year 2018
_chemical_formula_structural 'Sr3 Pr2 (Ge3 O9)2'
_chemical_formula_sum 'Ge6 O18 Pr2 Sr3'
_chemical_formula_weight 1268.28
_chemical_name_common 'Strontium Praseodymium Germanate'
_chemical_name_systematic 'Tristrontium Bidysprosium Bisilicate'
_space_group_IT_number 15
_space_group_name_Hall '-C 2yc'
_space_group_name_H-M_alt 'C 1 2/c 1'
_symmetry_cell_setting monoclinic
_symmetry_space_group_name_Hall '-C 2yc'
_symmetry_space_group_name_H-M 'C 1 2/c 1'
_audit_creation_date 2017-12-05T13:24
_audit_creation_method 'from EXP file using GSAS2CIF'
_audit_update_record ' 2017-12-05T13:24  Initial CIF as created by GSAS2CIF'
_cell_angle_alpha 90.0
_cell_angle_beta 90.9492(5)
_cell_angle_gamma 90.0
_cell_formula_units_Z 4
_cell_length_a 14.13472(7)
_cell_length_b 8.19690(5)
_cell_length_c 15.59089(10)
_cell_measurement_temperature 298(2)
_cell_volume 1806.126(18)
_computing_data_collection 'STOE Powder Software Package (STOE, Germany)'
_computing_data_reduction 'STOE Powder Software Package (STOE, Germany)'
_computing_molecular_graphics 'ATOMS V6.3.4 ((c) 2008 by Shape Software)'
_computing_structure_refinement GSAS
_computing_structure_solution 'GSAS (A.C. Larson and R.B. Von Dreele, 2004), EXPGUI (Toby, B.H., 2001)'
_diffrn_ambient_temperature 298
_diffrn_detector 'position sensitive detector'
_diffrn_detector_type 'linear mini-PSD (STOE)'
_diffrn_measurement_device_type 'transmission diffractometer Stadi-P (STOE)'
_diffrn_radiation_monochromator 'Primary, curved Ge 111'
_diffrn_radiation_polarisn_ratio 0.8
_diffrn_radiation_probe x-ray
_diffrn_radiation_type 'Cu K\a~1~'
_diffrn_radiation_wavelength 1.54056
_diffrn_source 'sealed X-ray tube'
_diffrn_source_target Cu
_diffrn_source_type 'PHILIPS PW 2283/20'
_exptl_absorpt_correction_T_max 3.10746
_exptl_absorpt_correction_T_min 1.68236
_exptl_absorpt_process_details
;   GSAS Absorption/surface roughness correction: function number 4
 Flat plate transmission absorption correction
Terms =    -0.33602         0.0000    
Correction is not refined.
;
_exptl_crystal_density_diffrn 4.664
_exptl_crystal_density_method 'not measured'
_pd_block_id 2017-12-05T13:24|SR3PR2GE6O18|Chufarov|Stadi-P
_pd_calc_method 'Rietveld Refinement'
_pd_char_colour white
_pd_instr_dist_mono/spec 130
_pd_instr_dist_spec/detc 220
_pd_instr_dist_src/mono 260
_pd_instr_location ' ?'
_pd_meas_2theta_range_inc 0.02
_pd_meas_2theta_range_max 119.98
_pd_meas_2theta_range_min 5.0
_pd_meas_number_of_points 5750
_pd_meas_scan_method step
_pd_phase_name 'from C:/GSAS/MyWork/Tarasova/Sr3Ln2Ge6O18/Sr3Pr2Ge6O18/SR3Pr2GE6O1'
_pd_prep_temperature 1140
_pd_proc_2theta_range_inc 0.02
_pd_proc_2theta_range_max 119.94505
_pd_proc_2theta_range_min 4.96504
_pd_proc_info_datetime 2017-12-05T13:24:27
_pd_proc_info_excluded_regions ' ?'
_pd_proc_ls_background_function
;   GSAS Background function number 1 with 36 terms.
 Shifted Chebyshev function of 1st kind
      1:    7444.23     2:   -4860.82     3:    1883.49     4:   -1032.81    
      5:    147.796     6:    158.391     7:   -236.902     8:    187.829    
      9:   -109.507    10:    33.6554    11:   -3.30931    12:  -0.546400    
     13:    2.31041    14:   -9.14378    15:    28.3892    16:   -12.4808    
     17:    13.7951    18:   -10.4052    19:   -2.13767    20:   -11.3276    
     21:    8.73984    22:   0.419929    23:   -20.3249    24:    13.1932    
     25:   -15.7478    26:    19.6511    27:   -8.32318    28:    11.4096    
     29:    4.97200    30:   -8.12908    31:    24.4025    32:   -12.5017    
     33:    24.4411    34:   -4.89741    35:    1.67149    36:    16.0762    
;
_pd_proc_ls_peak_cutoff 0.00100
_pd_proc_ls_profile_function
;
 CW Profile function number 3 with  19 terms
 Pseudovoigt profile coefficients as parameterized in
 P. Thompson, D.E. Cox & J.B. Hastings (1987). J. Appl. Cryst.,20,79-83.
 Asymmetry correction of L.W. Finger, D.E. Cox & A. P. Jephcoat (1994).
 J. Appl. Cryst.,27,892-900.
 #1(GU)   =   34.560 #2(GV)   =  -21.900 #3(GW)   =   16.974
 #4(GP)   =    0.000 #5(LX)   =    1.322 #6(LY)   =   16.650
 #7(S/L)  =   0.0230 #8(H/L)  =   0.0230
 #9(trns) =     0.00 #10(shft)=   0.0000
 #11(stec)=   -16.65 #12(ptec)=    -1.32 #13(sfec)=     0.00
 #14(L11) =   -0.029 #15(L22) =   -0.049 #16(L33) =    0.081
 #17(L12) =    0.047 #18(L13) =    0.002 #19(L23) =    0.009
 Peak tails are ignored  where the intensity is below 0.0010 times the peak
   Aniso. broadening axis   0.0   0.0   1.0
;
_pd_proc_ls_prof_R_factor 0.0146
_pd_proc_ls_prof_wR_expected 0.0109
_pd_proc_ls_prof_wR_factor 0.0210
_pd_proc_number_of_points 5750
_pd_spec_mounting 'powder on Mylar film'
_pd_spec_mount_mode transmission
_pd_spec_shape flat_sheet
_pd_spec_size_axial 7
_pd_spec_size_equat 0.1
_refine_ls_goodness_of_fit_all 1.93
_refine_ls_matrix_type full
_refine_ls_number_parameters 57
_refine_ls_number_restraints 2
_refine_ls_R_Fsqd_factor 0.02287
_refine_ls_shift/su_max 0.04
_refine_ls_shift/su_mean 0.01
_reflns_d_resolution_high 0.890
_reflns_d_resolution_low 7.794
_reflns_limit_h_max 16
_reflns_limit_h_min 0
_reflns_limit_k_max 9
_reflns_limit_k_min 0
_reflns_limit_l_max 18
_reflns_limit_l_min -17
_reflns_number_total 1345
_cod_data_source_file c8ce00005k5.cif
_cod_data_source_block SR3PR2GE6O18_publ
_cod_depositor_comments
;
The following automatic conversions were performed:

'_geom_bond_publ_flag' value 'N' changed to 'n' according to
/home/data/users/saulius/crontab/automatic-downloads/current/RSC/lib/dictionaries/cif_core.dic
dictionary named 'cif_core.dic' version 2.4.2 from 2011-04-26 (126
times).

'_geom_angle_publ_flag' value 'N' changed to 'n' according to
/home/data/users/saulius/crontab/automatic-downloads/current/RSC/lib/dictionaries/cif_core.dic
dictionary named 'cif_core.dic' version 2.4.2 from 2011-04-26 (120
times).

Automatic conversion script
Id: cif_fix_values 5376 2017-05-30 11:51:03Z andrius 
;
_cod_original_cell_volume 1806.127(12)
_cod_database_code 7235074
_gsas_exptl_extinct_corr_t_min 1.00000
_gsas_exptl_extinct_corr_t_max 1.00000

loop_
_symmetry_equiv_pos_site_id
_symmetry_equiv_pos_as_xyz
1 +x,+y,+z
2 -x,+y,-z+1/2
-1 -x,-y,-z
-2 +x,-y,+z+1/2
101 +x+1/2,+y+1/2,+z
102 -x+1/2,+y+1/2,-z+1/2
-101 -x+1/2,-y+1/2,-z
-102 +x+1/2,-y+1/2,+z+1/2

loop_
_atom_site_type_symbol
_atom_site_label
_atom_site_fract_x
_atom_site_fract_y
_atom_site_fract_z
_atom_site_occupancy
_atom_site_thermal_displace_type
_atom_site_U_iso_or_equiv
_atom_site_symmetry_multiplicity
Sr SR1 0.16159(17) 0.1231(10) 0.41301(15) 0.721(5) Uiso 0.0322(7) 8
Pr Pr1 0.16159(17) 0.1231(10) 0.41301(15) 0.279(5) Uiso 0.0322(7) 8
Sr SR2 0.33582(17) 0.1287(9) 0.08226(13) 0.656(6) Uiso 0.0279(8) 8
Pr Pr2 0.33582(17) 0.1287(9) 0.08226(13) 0.344(6) Uiso 0.0279(8) 8
Sr SR3 0.0 0.3815(5) 0.25 0.2446(16) Uiso 0.0230(7) 4
Pr Pr3 0.0 0.3815(5) 0.25 0.7554(16) Uiso 0.0230(7) 4
Ge GE1 0.09465(24) 0.0726(4) 0.10058(22) 1.0 Uiso 0.0332(12) 8
Ge GE2 0.27218(20) 0.3696(8) 0.26511(16) 1.0 Uiso 0.0328(10) 8
Ge GE3 0.40301(24) 0.1772(4) 0.40345(24) 1.0 Uiso 0.0310(13) 8
O O1 -0.0059(12) 0.1839(21) 0.1435(9) 1.0 Uiso 0.0308(12) 8
O O2 0.0491(7) 0.1179(24) 0.5630(7) 1.0 Uiso 0.0308(12) 8
O O3 0.1570(9) 0.3680(28) 0.3047(8) 1.0 Uiso 0.0308(12) 8
O O4 0.1671(9) 0.1192(31) 0.0140(8) 1.0 Uiso 0.0308(12) 8
O O5 0.1799(10) 0.0521(17) 0.1782(9) 1.0 Uiso 0.0308(12) 8
O O6 0.2969(9) 0.3774(28) 0.1626(8) 1.0 Uiso 0.0308(12) 8
O O7 0.3267(12) 0.2044(16) 0.3101(9) 1.0 Uiso 0.0308(12) 8
O O8 0.3328(10) 0.0951(23) 0.4885(8) 1.0 Uiso 0.0308(12) 8
O O9 0.4985(11) 0.0740(18) 0.1261(9) 1.0 Uiso 0.0308(12) 8

loop_
_atom_type_symbol
_atom_type_number_in_cell
_atom_type_scat_dispersion_real
_atom_type_scat_dispersion_imag
_atom_type_scat_Cromer_Mann_a1
_atom_type_scat_Cromer_Mann_a2
_atom_type_scat_Cromer_Mann_a3
_atom_type_scat_Cromer_Mann_a4
_atom_type_scat_Cromer_Mann_b1
_atom_type_scat_Cromer_Mann_b2
_atom_type_scat_Cromer_Mann_b3
_atom_type_scat_Cromer_Mann_b4
_atom_type_scat_Cromer_Mann_c
_atom_type_scat_source
Sr 11.995 0.000 0.000 17.5663 1.55640 9.81840 14.0988 5.42200 0.16640 2.66940 132.376 2.50640 International_Tables_Vol_C
Pr 8.005 0.000 0.000 22.0440 2.77393 19.6697 0.22209 12.3856 16.7669 2.82428 143.644 2.05830 International_Tables_Vol_C
Ge 24.0 0.000 0.000 16.0816 2.85090 6.37470 0.25160 3.70680 11.4468 3.68300 54.7625 2.13130 International_Tables_Vol_C
O 72.0 0.000 0.000 3.04850 13.2771 2.28680 5.70110 1.54630 0.32390 0.86700 32.9089 0.25080 International_Tables_Vol_C

loop_
_geom_angle_atom_site_label_1
_geom_angle_atom_site_label_2
_geom_angle_atom_site_label_3
_geom_angle
_geom_angle_site_symmetry_1
_geom_angle_site_symmetry_3
_geom_angle_publ_flag
O1 SR1 O2 77.6(5) 2_555 1_555 n
O1 SR1 O3 66.0(5) 2_555 1_555 n
O1 SR1 O4 114.1(5) 2_555 -2_555 n
O1 SR1 O6 102.8(5) 2_555 102_545 n
O1 SR1 O7 118.9(6) 2_555 1_555 n
O1 SR1 O8 171.8(7) 2_555 1_555 n
O1 SR1 O8 92.7(5) 2_555 -101_556 n
O2 SR1 O3 122.1(6) 1_555 1_555 n
O2 SR1 O4 59.4(5) 1_555 -2_555 n
O2 SR1 O6 122.2(6) 1_555 102_545 n
O2 SR1 O7 155.9(4) 1_555 1_555 n
O2 SR1 O8 98.6(4) 1_555 1_555 n
O2 SR1 O8 64.5(5) 1_555 -101_556 n
O3 SR1 O4 178.3(6) 1_555 -2_555 n
O3 SR1 O6 109.2(5) 1_555 102_545 n
O3 SR1 O7 59.0(4) 1_555 1_555 n
O3 SR1 O8 111.1(5) 1_555 1_555 n
O3 SR1 O8 73.7(6) 1_555 -101_556 n
O4 SR1 O6 69.1(5) -2_555 102_545 n
O4 SR1 O7 120.1(5) -2_555 1_555 n
O4 SR1 O8 69.0(5) -2_555 1_555 n
O4 SR1 O8 108.0(4) -2_555 -101_556 n
O6 SR1 O7 73.7(5) 102_545 1_555 n
O6 SR1 O8 85.3(5) 102_545 1_555 n
O6 SR1 O8 164.0(4) 102_545 -101_556 n
O7 SR1 O8 62.6(4) 1_555 1_555 n
O7 SR1 O8 95.6(5) 1_555 -101_556 n
O8 SR1 O8 79.1(5) 1_555 -101_556 n
O1 Pr1 O3 66.0(5) 2_555 1_555 n
O1 Pr1 O4 114.1(5) 2_555 -2_555 n
O1 Pr1 O6 102.8(5) 2_555 102_545 n
O1 Pr1 O8 171.8(7) 2_555 1_555 n
O3 Pr1 O4 178.3(6) 1_555 -2_555 n
O3 Pr1 O6 109.2(5) 1_555 102_545 n
O3 Pr1 O8 111.1(5) 1_555 1_555 n
O4 Pr1 O6 69.1(5) -2_555 102_545 n
O4 Pr1 O8 69.0(5) -2_555 1_555 n
O6 Pr1 O8 85.3(5) 102_545 1_555 n
O3 SR2 O4 105.2(6) 102_545 1_555 n
O3 SR2 O4 176.3(6) 102_545 -101_555 n
O3 SR2 O5 60.0(4) 102_545 1_555 n
O3 SR2 O6 108.8(5) 102_545 1_555 n
O3 SR2 O8 78.1(6) 102_545 -2_554 n
O3 SR2 O9 69.8(4) 102_545 1_555 n
O4 SR2 O4 77.1(7) 1_555 -101_555 n
O4 SR2 O5 58.6(4) 1_555 1_555 n
O4 SR2 O6 91.3(6) 1_555 1_555 n
O4 SR2 O8 73.4(6) 1_555 -2_554 n
O4 SR2 O9 165.5(7) 1_555 1_555 n
O4 SR2 O5 119.9(5) -101_555 1_555 n
O4 SR2 O6 68.1(6) -101_555 1_555 n
O4 SR2 O8 105.5(4) -101_555 -2_554 n
O4 SR2 O9 108.7(5) -101_555 1_555 n
O5 SR2 O6 74.0(5) 1_555 1_555 n
O5 SR2 O8 98.8(5) 1_555 -2_554 n
O5 SR2 O9 124.5(5) 1_555 1_555 n
O6 SR2 O8 164.5(4) 1_555 -2_554 n
O6 SR2 O9 103.2(5) 1_555 1_555 n
O8 SR2 O9 92.2(5) -2_554 1_555 n
O4 Pr2 O4 77.1(7) 1_555 -101_555 n
O4 Pr2 O6 91.3(6) 1_555 1_555 n
O4 Pr2 O8 73.4(6) 1_555 -2_554 n
O4 Pr2 O9 165.5(7) 1_555 1_555 n
O4 Pr2 O6 68.1(6) -101_555 1_555 n
O4 Pr2 O8 105.5(4) -101_555 -2_554 n
O4 Pr2 O9 108.7(5) -101_555 1_555 n
O6 Pr2 O8 164.5(4) 1_555 -2_554 n
O6 Pr2 O9 103.2(5) 1_555 1_555 n
O8 Pr2 O9 92.2(5) -2_554 1_555 n
O1 SR3 O1 91.4(8) 1_555 2_555 n
O1 SR3 O3 104.3(7) 1_555 1_555 n
O1 SR3 O3 71.8(5) 1_555 2_555 n
O1 SR3 O9 83.6(4) 1_555 101_455 n
O1 SR3 O9 174.7(6) 1_555 102_555 n
O1 SR3 O3 71.8(5) 2_555 1_555 n
O1 SR3 O3 104.3(7) 2_555 2_555 n
O1 SR3 O9 174.7(6) 2_555 101_455 n
O1 SR3 O9 83.6(4) 2_555 102_555 n
O3 SR3 O3 174.7(11) 1_555 2_555 n
O3 SR3 O9 107.7(6) 1_555 101_455 n
O3 SR3 O9 75.8(5) 1_555 102_555 n
O3 SR3 O9 75.8(5) 2_555 101_455 n
O3 SR3 O9 107.7(6) 2_555 102_555 n
O9 SR3 O9 101.5(7) 101_455 102_555 n
O1 Pr3 O1 91.4(8) 1_555 2_555 n
O1 Pr3 O3 104.3(7) 1_555 1_555 n
O1 Pr3 O3 71.8(5) 1_555 2_555 n
O1 Pr3 O9 83.6(4) 1_555 101_455 n
O1 Pr3 O9 174.7(6) 1_555 102_555 n
O1 Pr3 O3 71.8(5) 2_555 1_555 n
O1 Pr3 O3 104.3(7) 2_555 2_555 n
O1 Pr3 O9 174.7(6) 2_555 101_455 n
O1 Pr3 O9 83.6(4) 2_555 102_555 n
O3 Pr3 O3 174.7(11) 1_555 2_555 n
O3 Pr3 O9 107.7(6) 1_555 101_455 n
O3 Pr3 O9 75.8(5) 1_555 102_555 n
O3 Pr3 O9 75.8(5) 2_555 101_455 n
O3 Pr3 O9 107.7(6) 2_555 102_555 n
O9 Pr3 O9 101.5(7) 101_455 102_555 n
O1 GE1 O2 106.2(7) 1_555 -2_554 n
O1 GE1 O4 130.0(10) 1_555 1_555 n
O1 GE1 O5 109.6(6) 1_555 1_555 n
O2 GE1 O4 98.7(8) -2_554 1_555 n
O2 GE1 O5 113.2(6) -2_554 1_555 n
O4 GE1 O5 98.8(6) 1_555 1_555 n
O3 GE2 O5 99.9(7) 1_555 102_555 n
O3 GE2 O6 123.9(6) 1_555 1_555 n
O3 GE2 O7 105.4(8) 1_555 1_555 n
O5 GE2 O6 110.5(8) 102_555 1_555 n
O5 GE2 O7 106.6(5) 102_555 1_555 n
O6 GE2 O7 109.2(8) 1_555 1_555 n
O2 GE3 O7 108.7(6) -101_556 1_555 n
O2 GE3 O8 109.2(7) -101_556 1_555 n
O2 GE3 O9 103.1(7) -101_556 2_655 n
O7 GE3 O8 108.1(7) 1_555 1_555 n
O7 GE3 O9 108.8(7) 1_555 2_655 n
O8 GE3 O9 118.6(7) 1_555 2_655 n
GE1 O2 GE3 124.3(6) -2_555 -101_556 n
GE1 O5 GE2 131.7(8) 1_555 102_545 n
GE2 O7 GE3 133.5(8) 1_555 1_555 n

loop_
_geom_bond_atom_site_label_1
_geom_bond_atom_site_label_2
_geom_bond_distance
_geom_bond_site_symmetry_2
_geom_bond_publ_flag
SR1 O1 2.409(15) 2_555 n
SR1 O2 2.850(11) 1_555 n
SR1 O2 3.599(14) -1_556 n
SR1 O3 2.623(20) 1_555 n
SR1 O4 2.535(23) -2_555 n
SR1 O5 3.721(15) 1_555 n
SR1 O5 4.380(15) -2_555 n
SR1 O5 4.417(15) 102_555 n
SR1 O6 2.411(21) 102_545 n
SR1 O7 2.931(16) 1_555 n
SR1 O8 2.683(13) 1_555 n
SR1 O8 2.773(19) -101_556 n
SR1 O9 4.371(16) 102_555 n
Pr1 O1 2.409(15) 2_555 n
Pr1 O2 2.850(11) 1_555 n
Pr1 O2 3.599(14) -1_556 n
Pr1 O3 2.623(20) 1_555 n
Pr1 O4 2.535(23) -2_555 n
Pr1 O5 3.721(15) 1_555 n
Pr1 O5 4.380(15) -2_555 n
Pr1 O5 4.417(15) 102_555 n
Pr1 O6 2.411(21) 102_545 n
Pr1 O7 2.931(16) 1_555 n
Pr1 O8 2.683(13) 1_555 n
Pr1 O8 2.773(19) -101_556 n
Pr1 O9 4.371(16) 102_555 n
SR2 O1 4.375(18) 101_545 n
SR2 O2 3.677(15) -102_554 n
SR2 O3 2.770(20) 102_545 n
SR2 O4 2.596(12) 1_555 n
SR2 O4 2.554(22) -101_555 n
SR2 O5 2.756(14) 1_555 n
SR2 O6 2.460(20) 1_555 n
SR2 O6 4.225(13) -101_555 n
SR2 O7 3.610(14) 1_555 n
SR2 O8 2.346(18) -2_554 n
SR2 O9 2.429(15) 1_555 n
SR2 O9 4.365(15) -1_655 n
Pr2 O1 4.375(18) 101_545 n
Pr2 O2 3.677(15) -102_554 n
Pr2 O3 2.770(20) 102_545 n
Pr2 O4 2.596(12) 1_555 n
Pr2 O4 2.554(22) -101_555 n
Pr2 O5 2.756(14) 1_555 n
Pr2 O6 2.460(20) 1_555 n
Pr2 O6 4.225(13) -101_555 n
Pr2 O7 3.610(14) 1_555 n
Pr2 O8 2.346(18) -2_554 n
Pr2 O9 2.429(15) 1_555 n
Pr2 O9 4.365(15) -1_655 n
SR3 O1 2.320(16) 1_555 n
SR3 O1 2.320(16) 2_555 n
SR3 O3 2.366(13) 1_555 n
SR3 O3 2.366(13) 2_555 n
SR3 O5 3.887(13) 1_555 n
SR3 O5 3.887(13) 2_555 n
SR3 O6 4.434(13) 1_555 n
SR3 O6 4.434(13) 2_555 n
SR3 O7 3.736(15) 101_455 n
SR3 O7 3.736(15) 102_555 n
SR3 O9 2.494(13) 101_455 n
SR3 O9 2.494(13) 102_555 n
Pr3 O1 2.320(16) 1_555 n
Pr3 O1 2.320(16) 2_555 n
Pr3 O3 2.366(13) 1_555 n
Pr3 O3 2.366(13) 2_555 n
Pr3 O5 3.887(13) 1_555 n
Pr3 O5 3.887(13) 2_555 n
Pr3 O6 4.434(13) 1_555 n
Pr3 O6 4.434(13) 2_555 n
Pr3 O7 3.736(15) 101_455 n
Pr3 O7 3.736(15) 102_555 n
Pr3 O9 2.494(13) 101_455 n
Pr3 O9 2.494(13) 102_555 n
GE1 O1 1.825(18) 1_555 n
GE1 O1 4.300(15) 2_555 n
GE1 O2 3.256(11) 2_555 n
GE1 O2 1.784(18) -2_554 n
GE1 O3 4.084(17) 1_555 n
GE1 O3 4.141(15) 102_545 n
GE1 O4 1.751(13) 1_555 n
GE1 O4 4.374(15) -1_555 n
GE1 O5 1.701(15) 1_555 n
GE1 O6 3.906(18) 1_555 n
GE1 O6 4.285(15) 102_545 n
GE1 O6 4.423(13) -101_555 n
GE1 O7 3.498(13) 102_545 n
GE1 O8 4.058(15) -2_554 n
GE1 O8 4.283(19) 102_545 n
GE1 O9 4.327(15) 101_445 n
GE1 O9 4.350(15) 101_455 n
GE2 O1 4.323(17) 2_555 n
GE2 O1 4.407(17) 102_555 n
GE2 O2 3.653(11) -101_556 n
GE2 O3 1.751(13) 1_555 n
GE2 O3 4.373(22) 102_545 n
GE2 O3 4.349(22) 102_555 n
GE2 O4 4.085(16) 102_555 n
GE2 O4 4.450(13) -101_555 n
GE2 O5 3.202(15) 1_555 n
GE2 O5 1.860(15) 102_555 n
GE2 O6 1.643(13) 1_555 n
GE2 O6 4.305(22) 102_545 n
GE2 O6 4.426(23) 102_555 n
GE2 O7 1.703(14) 1_555 n
GE2 O7 3.287(14) 102_555 n
GE2 O8 4.223(15) 1_555 n
GE2 O8 4.150(13) -101_556 n
GE2 O9 4.367(16) 2_655 n
GE3 O1 4.363(17) 102_545 n
GE3 O1 4.465(19) 102_555 n
GE3 O1 4.099(15) -102_555 n
GE3 O2 1.881(18) -101_556 n
GE3 O3 4.091(15) 1_555 n
GE3 O3 4.193(17) 102_545 n
GE3 O4 4.492(19) -2_555 n
GE3 O4 3.976(23) 102_555 n
GE3 O4 4.413(15) -102_555 n
GE3 O5 3.519(14) 102_555 n
GE3 O6 4.343(16) 1_555 n
GE3 O6 3.871(18) 102_545 n
GE3 O7 1.811(15) 1_555 n
GE3 O8 1.800(15) 1_555 n
GE3 O8 4.197(15) -101_556 n
GE3 O9 1.700(14) 2_655 n
GE3 O9 4.238(15) -2_555 n
